data_7122538
loop_
_publ_author_name
'Du, Juan'
'Jiang, Yang-Jie'
'Suo, Jia-Jia'
'Wu, Wen-Qiong'
'Liu, Xiu-Yan'
'Chen, Di'
'Ding, Chang-Hua'
'Wei, Yin'
'Hou, Xue-Long'

_publ_section_title
;
 Trisubstituted alkenes with a single activator as dipolarophiles in a
 highly diastereo- and enantioselective [3+2] cycloaddition with vinyl
 epoxides under Pd-catalysis.
;
_journal_issue 93
_journal_name_full 'Chemical communications (Cambridge, England)'
_journal_page_first 13143
_journal_page_last 13146
_journal_paper_doi 10.1039/c8cc07996j
_journal_volume 54
_journal_year 2018
_chemical_absolute_configuration ad
_chemical_formula_sum 'C20 H21 Cl N2 O4'
_chemical_formula_weight 388.84
_space_group_crystal_system orthorhombic
_space_group_IT_number 19
_space_group_name_Hall 'P 2ac 2ab'
_space_group_name_H-M_alt 'P 21 21 21'
_symmetry_space_group_name_Hall 'P 2ac 2ab'
_symmetry_space_group_name_H-M 'P 21 21 21'
_atom_sites_solution_hydrogens geom
_audit_creation_method SHELXL-2013
_audit_update_record
;
2018-09-30 deposited with the CCDC.
2018-10-30 downloaded from the CCDC.
;
_cell_angle_alpha 90
_cell_angle_beta 90
_cell_angle_gamma 90
_cell_formula_units_Z 16
_cell_length_a 10.4038(4)
_cell_length_b 20.5233(6)
_cell_length_c 37.6117(11)
_cell_measurement_reflns_used 9795
_cell_measurement_temperature 296(2)
_cell_measurement_theta_max 43.820
_cell_measurement_theta_min 4.474
_cell_volume 8030.9(5)
_computing_cell_refinement 'Bruker SAINT'
_computing_data_collection 'Bruker APEX2'
_computing_data_reduction 'Bruker SAINT'
_computing_molecular_graphics 'Bruker SHELXTL'
_computing_publication_material 'Bruker SHELXTL'
_computing_structure_refinement 'SHELXL-2013 (Sheldrick, 2013)'
_computing_structure_solution 'SHELXS-97 (Sheldrick 2008)'
_diffrn_ambient_temperature 296(2)
_diffrn_measured_fraction_theta_full 0.993
_diffrn_measured_fraction_theta_max 0.993
_diffrn_measurement_device_type 'Bruker APEX-II CCD'
_diffrn_measurement_method '\f and \w scans'
_diffrn_radiation_type MoK\a
_diffrn_radiation_wavelength 0.71073
_diffrn_reflns_av_R_equivalents 0.0546
_diffrn_reflns_av_unetI/netI 0.0634
_diffrn_reflns_Laue_measured_fraction_full 0.993
_diffrn_reflns_Laue_measured_fraction_max 0.993
_diffrn_reflns_limit_h_max 12
_diffrn_reflns_limit_h_min -8
_diffrn_reflns_limit_k_max 24
_diffrn_reflns_limit_k_min -22
_diffrn_reflns_limit_l_max 41
_diffrn_reflns_limit_l_min -45
_diffrn_reflns_number 43420
_diffrn_reflns_point_group_measured_fraction_full 0.993
_diffrn_reflns_point_group_measured_fraction_max 0.994
_diffrn_reflns_theta_full 25.242
_diffrn_reflns_theta_max 25.500
_diffrn_reflns_theta_min 2.383
_exptl_absorpt_coefficient_mu 0.217
_exptl_absorpt_correction_T_max 0.7456
_exptl_absorpt_correction_T_min 0.6473
_exptl_absorpt_correction_type multi-scan
_exptl_absorpt_process_details sadabs
_exptl_crystal_colour colorless
_exptl_crystal_density_diffrn 1.286
_exptl_crystal_description prismatic
_exptl_crystal_F_000 3264
_exptl_crystal_size_max 0.180
_exptl_crystal_size_mid 0.150
_exptl_crystal_size_min 0.120
_refine_diff_density_max 0.195
_refine_diff_density_min -0.190
_refine_diff_density_rms 0.031
_refine_ls_abs_structure_details
; 
 Flack x determined using 3104 quotients [(I+)-(I-)]/[(I+)+(I-)] 
 (Parsons and Flack (2004), Acta Cryst. A60, s61). 
;
_refine_ls_abs_structure_Flack -0.01(3)
_refine_ls_extinction_expression Fc^*^=kFc[1+0.001xFc^2^\l^3^/sin(2\q)]^-1/4^
_refine_ls_extinction_method SHELXL
_refine_ls_goodness_of_fit_ref 1.009
_refine_ls_hydrogen_treatment constr
_refine_ls_matrix_type full
_refine_ls_number_parameters 982
_refine_ls_number_reflns 14873
_refine_ls_number_restraints 0
_refine_ls_restrained_S_all 1.009
_refine_ls_R_factor_all 0.0995
_refine_ls_R_factor_gt 0.0494
_refine_ls_shift/su_max 0.001
_refine_ls_shift/su_mean 0.000
_refine_ls_structure_factor_coef Fsqd
_refine_ls_weighting_details 'w=1/[\s^2^(Fo^2^)+(0.0763P)^2^+0.0643P] where P=(Fo^2^+2Fc^2^)/3'
_refine_ls_weighting_scheme calc
_refine_ls_wR_factor_gt 0.1215
_refine_ls_wR_factor_ref 0.1509
_reflns_Friedel_coverage 0.814
_reflns_Friedel_fraction_full 0.994
_reflns_Friedel_fraction_max 0.994
_reflns_number_gt 8904
_reflns_number_total 14873
_reflns_threshold_expression 'I > 2\s(I)'
_cod_data_source_file c8cc07996j2.cif
_cod_data_source_block mo_d8v18616_0m
_cod_depositor_comments 'Adding full bibliography for 7122537--7122539.cif.'
_cod_database_code 7122538
_shelx_space_group_comment
; 
The symmetry employed for this shelxl refinement is uniquely defined 
by the following loop, which should always be used as a source of 
symmetry information in preference to the above space-group names. 
They are only intended as comments. 
;
_shelx_estimated_absorpt_t_min 0.962
_shelx_estimated_absorpt_t_max 0.974
_shelxl_version_number 2013-4

loop_
_space_group_symop_operation_xyz
'x, y, z'
'-x+1/2, -y, z+1/2'
'-x, y+1/2, -z+1/2'
'x+1/2, -y+1/2, -z'

loop_
_atom_site_label
_atom_site_type_symbol
_atom_site_fract_x
_atom_site_fract_y
_atom_site_fract_z
_atom_site_U_iso_or_equiv
_atom_site_adp_type
_atom_site_occupancy
_atom_site_site_symmetry_order
_atom_site_calc_flag
_atom_site_refinement_flags_posn
_atom_site_refinement_flags_adp
Cl1 Cl 0.9537(2) 0.52746(12) 0.86338(6) 0.1445(8) Uani 1 1 d . .
Cl1A Cl 0.48031(15) 0.66010(7) 0.76249(4) 0.0942(5) Uani 1 1 d . .
Cl1B Cl 0.8884(2) 0.43882(8) 0.61955(5) 0.1114(6) Uani 1 1 d . .
Cl1C Cl 0.8027(2) 0.66531(7) 0.51825(5) 0.1189(6) Uani 1 1 d . .
N1 N 0.6115(4) 0.56221(16) 0.90657(8) 0.0597(9) Uani 1 1 d . .
H1 H 0.6279 0.5497 0.9279 0.072 Uiso 1 1 calc R U
N2 N 0.6751(11) 0.3089(3) 0.93174(18) 0.130(3) Uani 1 1 d . .
N1A N 0.6722(4) 0.50021(15) 0.77717(8) 0.0568(9) Uani 1 1 d . .
H1A H 0.6825 0.5092 0.7993 0.068 Uiso 1 1 calc R U
N2A N 1.0197(5) 0.6849(2) 0.80960(14) 0.0905(14) Uani 1 1 d . .
N1B N 0.7094(4) 0.59886(15) 0.65296(8) 0.0632(10) Uani 1 1 d . .
H1B H 0.6890 0.5846 0.6737 0.076 Uiso 1 1 calc R U
N2B N 0.3453(6) 0.4153(3) 0.66424(13) 0.0981(16) Uani 1 1 d . .
N1C N 0.7285(5) 0.50185(19) 0.52721(9) 0.0727(12) Uani 1 1 d . .
H1C H 0.7205 0.5193 0.5479 0.087 Uiso 1 1 calc R U
N2C N 1.2278(7) 0.5185(3) 0.58371(17) 0.1123(17) Uani 1 1 d . .
O1 O 0.4712(5) 0.71380(19) 0.87325(12) 0.1123(15) Uani 1 1 d . .
O2 O 0.6609(4) 0.54497(16) 0.84870(7) 0.0830(11) Uani 1 1 d . .
O3 O 0.5637(9) 0.3176(3) 0.94057(19) 0.146(2) Uani 1 1 d . .
O4 O 0.7356(9) 0.2593(2) 0.93847(15) 0.186(3) Uani 1 1 d . .
O1A O 0.5428(4) 0.35446(14) 0.73305(8) 0.0751(10) Uani 1 1 d . .
O2A O 0.6613(4) 0.54650(14) 0.72252(7) 0.0797(11) Uani 1 1 d . .
O3A O 1.0839(5) 0.6360(2) 0.81102(18) 0.140(2) Uani 1 1 d . .
O4A O 1.0590(5) 0.7368(2) 0.81883(19) 0.147(2) Uani 1 1 d . .
O1B O 0.8894(6) 0.7424(2) 0.62437(11) 0.1129(16) Uani 1 1 d . .
O2B O 0.7345(4) 0.56778(16) 0.59553(7) 0.0890(12) Uani 1 1 d . .
O3B O 0.2910(6) 0.4635(3) 0.67393(19) 0.154(2) Uani 1 1 d . .
O4B O 0.2963(6) 0.3617(2) 0.66418(15) 0.1345(18) Uani 1 1 d . .
O1C O 0.5001(7) 0.4243(4) 0.46734(15) 0.170(3) Uani 1 1 d . .
O2C O 0.8645(4) 0.49701(17) 0.47950(8) 0.0865(11) Uani 1 1 d . .
O3C O 1.2227(6) 0.4597(3) 0.5840(2) 0.158(2) Uani 1 1 d . .
O4C O 1.3154(6) 0.5493(3) 0.59701(18) 0.154(2) Uani 1 1 d . .
C1 C 0.3646(8) 0.6722(4) 0.8686(2) 0.116(2) Uani 1 1 d . .
H1X H 0.3355 0.6737 0.8441 0.140 Uiso 1 1 calc R U
H1Y H 0.2943 0.6858 0.8838 0.140 Uiso 1 1 calc R U
C2 C 0.4064(6) 0.6033(3) 0.87809(15) 0.0879(16) Uani 1 1 d . .
H2 H 0.4399 0.5830 0.8564 0.105 Uiso 1 1 calc R U
C3 C 0.5217(5) 0.6173(2) 0.90261(11) 0.0692(13) Uani 1 1 d . .
C4 C 0.5816(6) 0.6751(2) 0.88134(14) 0.0811(16) Uani 1 1 d . .
H4A H 0.6163 0.6580 0.8590 0.097 Uiso 1 1 calc R U
C5 C 0.6816(9) 0.7152(3) 0.89842(15) 0.0928(19) Uani 1 1 d . .
C6 C 0.8062(10) 0.7016(4) 0.89225(17) 0.106(2) Uani 1 1 d . .
H6 H 0.8277 0.6658 0.8783 0.127 Uiso 1 1 calc R U
C7 C 0.9053(11) 0.7411(6) 0.9066(2) 0.148(3) Uani 1 1 d . .
H7 H 0.9911 0.7303 0.9030 0.178 Uiso 1 1 calc R U
C8 C 0.8734(16) 0.7946(6) 0.9257(3) 0.162(4) Uani 1 1 d . .
H8 H 0.9373 0.8225 0.9338 0.194 Uiso 1 1 calc R U
C9 C 0.7503(16) 0.8073(4) 0.9328(3) 0.167(5) Uani 1 1 d . .
H9 H 0.7301 0.8423 0.9475 0.201 Uiso 1 1 calc R U
C10 C 0.6521(10) 0.7698(3) 0.9189(2) 0.134(3) Uani 1 1 d . .
H10 H 0.5669 0.7808 0.9232 0.161 Uiso 1 1 calc R U
C11 C 0.4837(7) 0.6363(3) 0.94032(13) 0.098(2) Uani 1 1 d . .
H11A H 0.4469 0.5994 0.9522 0.146 Uiso 1 1 calc R U
H11B H 0.4218 0.6710 0.9395 0.146 Uiso 1 1 calc R U
H11C H 0.5585 0.6507 0.9531 0.146 Uiso 1 1 calc R U
C12 C 0.2948(8) 0.5607(4) 0.8915(2) 0.124(2) Uani 1 1 d . .
H12A H 0.2687 0.5759 0.9149 0.148 Uiso 1 1 calc R U
H12B H 0.2220 0.5658 0.8756 0.148 Uiso 1 1 calc R U
C13 C 0.3288(10) 0.4893(4) 0.8939(2) 0.147(3) Uani 1 1 d . .
H13A H 0.3692 0.4757 0.8722 0.221 Uiso 1 1 calc R U
H13B H 0.2520 0.4643 0.8977 0.221 Uiso 1 1 calc R U
H13C H 0.3868 0.4826 0.9134 0.221 Uiso 1 1 calc R U
C14 C 0.6699(5) 0.5298(2) 0.88041(11) 0.0643(12) Uani 1 1 d . .
C15 C 0.7417(6) 0.4704(2) 0.89115(11) 0.0708(14) Uani 1 1 d . .
C16 C 0.8711(8) 0.4642(3) 0.88234(15) 0.101(2) Uani 1 1 d . .
C17 C 0.9361(9) 0.4050(5) 0.8888(2) 0.138(3) Uani 1 1 d . .
H17 H 1.0220 0.4003 0.8825 0.166 Uiso 1 1 calc R U
C18 C 0.8716(11) 0.3552(4) 0.90436(19) 0.129(3) Uani 1 1 d . .
H18 H 0.9135 0.3159 0.9086 0.154 Uiso 1 1 calc R U
C19 C 0.7449(9) 0.3621(3) 0.91396(14) 0.099(2) Uani 1 1 d . .
C20 C 0.6801(6) 0.4193(2) 0.90750(12) 0.0776(15) Uani 1 1 d . .
H20 H 0.5944 0.4234 0.9142 0.093 Uiso 1 1 calc R U
C1A C 0.6776(6) 0.3418(2) 0.73026(13) 0.0754(14) Uani 1 1 d . .
H1A1 H 0.7002 0.3310 0.7059 0.090 Uiso 1 1 calc R U
H1A2 H 0.7016 0.3057 0.7455 0.090 Uiso 1 1 calc R U
C2A C 0.7464(5) 0.4040(2) 0.74195(12) 0.0692(13) Uani 1 1 d . .
H2A H 0.7474 0.4335 0.7215 0.083 Uiso 1 1 calc R U
C3A C 0.6487(5) 0.43111(17) 0.76848(10) 0.0573(11) Uani 1 1 d . .
C4A C 0.5244(5) 0.41903(19) 0.74686(11) 0.0615(12) Uani 1 1 d . .
H4A1 H 0.5225 0.4497 0.7269 0.074 Uiso 1 1 calc R U
C5A C 0.4000(5) 0.4242(2) 0.76654(11) 0.0643(12) Uani 1 1 d . .
C6A C 0.3466(6) 0.4850(2) 0.77135(17) 0.0933(18) Uani 1 1 d . .
H6A H 0.3859 0.5213 0.7613 0.112 Uiso 1 1 calc R U
C7A C 0.2354(8) 0.4927(3) 0.7909(2) 0.111(2) Uani 1 1 d . .
H7A H 0.2025 0.5342 0.7950 0.134 Uiso 1 1 calc R U
C8A C 0.1740(7) 0.4395(3) 0.80410(18) 0.1035(19) Uani 1 1 d . .
H8A H 0.0972 0.4444 0.8165 0.124 Uiso 1 1 calc R U
C9A C 0.2237(7) 0.3807(3) 0.7994(2) 0.112(2) Uani 1 1 d . .
H9A H 0.1820 0.3447 0.8091 0.134 Uiso 1 1 calc R U
C10A C 0.3351(6) 0.3716(2) 0.78053(16) 0.0885(17) Uani 1 1 d . .
H10A H 0.3670 0.3298 0.7772 0.106 Uiso 1 1 calc R U
C11A C 0.6481(6) 0.3950(2) 0.80374(12) 0.0747(15) Uani 1 1 d . .
H11D H 0.7314 0.3983 0.8146 0.112 Uiso 1 1 calc R U
H11E H 0.6277 0.3500 0.7997 0.112 Uiso 1 1 calc R U
H11F H 0.5848 0.4140 0.8192 0.112 Uiso 1 1 calc R U
C12A C 0.8849(6) 0.3962(3) 0.75437(18) 0.0970(18) Uani 1 1 d . .
H12C H 0.8903 0.3587 0.7700 0.116 Uiso 1 1 calc R U
H12D H 0.9091 0.4343 0.7680 0.116 Uiso 1 1 calc R U
C13A C 0.9801(9) 0.3874(5) 0.7241(3) 0.164(4) Uani 1 1 d . .
H13D H 0.9674 0.3455 0.7133 0.246 Uiso 1 1 calc R U
H13E H 1.0662 0.3902 0.7332 0.246 Uiso 1 1 calc R U
H13F H 0.9670 0.4209 0.7067 0.246 Uiso 1 1 calc R U
C14A C 0.6792(5) 0.55018(18) 0.75478(10) 0.0561(11) Uani 1 1 d . .
C15A C 0.7201(5) 0.61342(17) 0.77180(10) 0.0523(11) Uani 1 1 d . .
C16A C 0.8452(6) 0.62049(19) 0.78274(11) 0.0649(13) Uani 1 1 d . .
H16A H 0.9021 0.5858 0.7807 0.078 Uiso 1 1 calc R U
C17A C 0.8867(5) 0.6791(2) 0.79674(12) 0.0659(12) Uani 1 1 d . .
C18A C 0.8072(6) 0.7321(2) 0.79974(13) 0.0672(13) Uani 1 1 d . .
H18A H 0.8373 0.7713 0.8089 0.081 Uiso 1 1 calc R U
C19A C 0.6826(6) 0.7256(2) 0.78896(12) 0.0667(13) Uani 1 1 d . .
H19A H 0.6264 0.7606 0.7910 0.080 Uiso 1 1 calc R U
C20A C 0.6393(5) 0.66644(19) 0.77490(11) 0.0590(11) Uani 1 1 d . .
C1B C 0.7663(11) 0.7614(3) 0.61329(18) 0.124(3) Uani 1 1 d . .
H1B1 H 0.7659 0.7686 0.5878 0.149 Uiso 1 1 calc R U
H1B2 H 0.7420 0.8017 0.6249 0.149 Uiso 1 1 calc R U
C2B C 0.6707(8) 0.7077(3) 0.62284(15) 0.098(2) Uani 1 1 d . .
H2B H 0.6584 0.6803 0.6018 0.118 Uiso 1 1 calc R U
C3B C 0.7461(5) 0.6682(2) 0.65053(11) 0.0664(13) Uani 1 1 d . .
C4B C 0.8841(7) 0.6765(2) 0.63653(14) 0.0858(17) Uani 1 1 d . .
H4B H 0.8964 0.6474 0.6162 0.103 Uiso 1 1 calc R U
C5B C 0.9888(6) 0.6643(3) 0.66287(17) 0.0910(17) Uani 1 1 d . .
C6B C 1.0248(8) 0.6010(3) 0.6706(2) 0.113(2) Uani 1 1 d . .
H6B H 0.9888 0.5671 0.6575 0.136 Uiso 1 1 calc R U
C7B C 1.1135(9) 0.5862(4) 0.6973(3) 0.155(3) Uani 1 1 d . .
H7B H 1.1369 0.5431 0.7015 0.186 Uiso 1 1 calc R U
C8B C 1.1658(10) 0.6352(6) 0.7173(4) 0.184(5) Uani 1 1 d . .
H8B H 1.2208 0.6257 0.7361 0.221 Uiso 1 1 calc R U
C9B C 1.1360(11) 0.6979(5) 0.7094(4) 0.181(5) Uani 1 1 d . .
H9B H 1.1751 0.7316 0.7220 0.218 Uiso 1 1 calc R U
C10B C 1.0473(9) 0.7129(3) 0.6825(2) 0.133(3) Uani 1 1 d . .
H10B H 1.0276 0.7562 0.6778 0.159 Uiso 1 1 calc R U
C11B C 0.7332(6) 0.6959(2) 0.68807(12) 0.0738(15) Uani 1 1 d . .
H11G H 0.6444 0.6956 0.6950 0.111 Uiso 1 1 calc R U
H11H H 0.7648 0.7399 0.6884 0.111 Uiso 1 1 calc R U
H11I H 0.7821 0.6698 0.7043 0.111 Uiso 1 1 calc R U
C12B C 0.5401(10) 0.7347(4) 0.6337(3) 0.147(3) Uani 1 1 d . .
H12E H 0.5494 0.7583 0.6560 0.177 Uiso 1 1 calc R U
H12F H 0.5113 0.7654 0.6158 0.177 Uiso 1 1 calc R U
C13B C 0.4394(11) 0.6828(6) 0.6383(4) 0.209(6) Uani 1 1 d . .
H13G H 0.4389 0.6550 0.6178 0.314 Uiso 1 1 calc R U
H13H H 0.3566 0.7029 0.6409 0.314 Uiso 1 1 calc R U
H13I H 0.4584 0.6575 0.6591 0.314 Uiso 1 1 calc R U
C14B C 0.7047(5) 0.5563(2) 0.62644(10) 0.0674(13) Uani 1 1 d . .
C15B C 0.6551(6) 0.4896(2) 0.63630(10) 0.0677(14) Uani 1 1 d . .
C16B C 0.5298(6) 0.4829(2) 0.64733(11) 0.0718(15) Uani 1 1 d . .
H16B H 0.4797 0.5196 0.6517 0.086 Uiso 1 1 calc R U
C17B C 0.4790(6) 0.4214(2) 0.65184(12) 0.0766(15) Uani 1 1 d . .
C18B C 0.5491(8) 0.3662(2) 0.64569(13) 0.0862(18) Uani 1 1 d . .
H18B H 0.5122 0.3252 0.6484 0.103 Uiso 1 1 calc R U
C19B C 0.6748(8) 0.3725(2) 0.63549(14) 0.0888(18) Uani 1 1 d . .
H19B H 0.7240 0.3354 0.6314 0.107 Uiso 1 1 calc R U
C20B C 0.7294(6) 0.4333(2) 0.63129(11) 0.0789(15) Uani 1 1 d . .
C1C C 0.5594(11) 0.3698(5) 0.4819(2) 0.151(3) Uani 1 1 d . .
H1C1 H 0.5923 0.3422 0.4630 0.181 Uiso 1 1 calc R U
H1C2 H 0.4978 0.3449 0.4956 0.181 Uiso 1 1 calc R U
C2C C 0.6672(7) 0.3916(3) 0.50522(15) 0.098(2) Uani 1 1 d . .
H2C H 0.7437 0.3962 0.4902 0.117 Uiso 1 1 calc R U
C3C C 0.6219(6) 0.4614(3) 0.51551(12) 0.0808(15) Uani 1 1 d . .
C4C C 0.5597(7) 0.4829(4) 0.48019(14) 0.107(2) Uani 1 1 d . .
H4C H 0.6282 0.4952 0.4636 0.129 Uiso 1 1 calc R U
C5C C 0.4649(9) 0.5373(4) 0.48192(14) 0.104(2) Uani 1 1 d . .
C6C C 0.5031(10) 0.6013(6) 0.4878(3) 0.152(3) Uani 1 1 d . .
H6C H 0.5904 0.6099 0.4902 0.182 Uiso 1 1 calc R U
C7C C 0.4190(14) 0.6523(6) 0.4900(3) 0.174(4) Uani 1 1 d . .
H7C H 0.4499 0.6940 0.4946 0.209 Uiso 1 1 calc R U
C8C C 0.2938(14) 0.6429(6) 0.4858(3) 0.151(3) Uani 1 1 d . .
H8C H 0.2377 0.6781 0.4870 0.181 Uiso 1 1 calc R U
C9C C 0.2475(10) 0.5826(7) 0.4797(2) 0.137(3) Uani 1 1 d . .
H9C H 0.1596 0.5765 0.4767 0.164 Uiso 1 1 calc R U
C10C C 0.3332(11) 0.5272(5) 0.47784(18) 0.133(3) Uani 1 1 d . .
H10C H 0.3010 0.4856 0.4740 0.160 Uiso 1 1 calc R U
C11C C 0.5251(6) 0.4607(3) 0.54537(13) 0.0934(18) Uani 1 1 d . .
H11J H 0.5610 0.4387 0.5656 0.140 Uiso 1 1 calc R U
H11K H 0.4488 0.4384 0.5377 0.140 Uiso 1 1 calc R U
H11L H 0.5038 0.5047 0.5518 0.140 Uiso 1 1 calc R U
C12C C 0.7028(9) 0.3456(3) 0.53612(18) 0.123(3) Uani 1 1 d . .
H12G H 0.7631 0.3678 0.5517 0.147 Uiso 1 1 calc R U
H12H H 0.6260 0.3363 0.5498 0.147 Uiso 1 1 calc R U
C13C C 0.7620(12) 0.2818(4) 0.5240(2) 0.161(4) Uani 1 1 d . .
H13J H 0.7009 0.2582 0.5099 0.242 Uiso 1 1 calc R U
H13K H 0.7851 0.2563 0.5444 0.242 Uiso 1 1 calc R U
H13L H 0.8374 0.2906 0.5101 0.242 Uiso 1 1 calc R U
C14C C 0.8374(6) 0.5153(2) 0.50995(12) 0.0700(14) Uani 1 1 d . .
C15C C 0.9345(6) 0.5537(2) 0.53093(11) 0.0685(13) Uani 1 1 d . .
C16C C 1.0342(6) 0.5204(2) 0.54695(14) 0.0775(15) Uani 1 1 d . .
H16C H 1.0404 0.4753 0.5449 0.093 Uiso 1 1 calc R U
C17C C 1.1248(6) 0.5551(3) 0.56609(14) 0.0816(15) Uani 1 1 d . .
C18C C 1.1226(7) 0.6217(3) 0.56927(15) 0.0887(17) Uani 1 1 d . .
H18C H 1.1862 0.6437 0.5818 0.106 Uiso 1 1 calc R U
C19C C 1.0246(7) 0.6542(3) 0.55354(15) 0.0892(17) Uani 1 1 d . .
H19C H 1.0212 0.6994 0.5550 0.107 Uiso 1 1 calc R U
C20C C 0.9295(6) 0.6211(2) 0.53531(13) 0.0807(16) Uani 1 1 d . .

loop_
_atom_site_aniso_label
_atom_site_aniso_U_11
_atom_site_aniso_U_22
_atom_site_aniso_U_33
_atom_site_aniso_U_23
_atom_site_aniso_U_13
_atom_site_aniso_U_12
Cl1 0.1010(16) 0.1717(19) 0.1607(17) 0.0280(15) 0.0409(13) 0.0313(14)
Cl1A 0.0724(10) 0.0820(8) 0.1281(11) -0.0118(8) -0.0151(9) 0.0054(7)
Cl1B 0.1156(15) 0.1054(10) 0.1131(11) -0.0143(9) 0.0204(10) -0.0067(10)
Cl1C 0.1640(19) 0.0779(8) 0.1147(11) 0.0130(8) -0.0229(12) 0.0077(10)
N1 0.074(3) 0.0618(19) 0.0437(16) 0.0048(15) -0.0009(17) 0.0157(18)
N2 0.227(10) 0.062(3) 0.101(4) -0.008(3) -0.035(6) 0.029(5)
N1A 0.079(3) 0.0479(17) 0.0434(16) 0.0014(14) -0.0033(17) 0.0029(17)
N2A 0.079(4) 0.069(3) 0.124(4) -0.002(2) -0.020(3) 0.002(3)
N1B 0.093(3) 0.0518(18) 0.0447(17) -0.0018(15) 0.0023(18) -0.0196(18)
N2B 0.112(5) 0.088(3) 0.094(3) 0.010(3) 0.010(3) -0.034(3)
N1C 0.090(3) 0.081(2) 0.0470(18) -0.0152(17) 0.008(2) -0.015(2)
N2C 0.098(5) 0.109(4) 0.130(4) -0.019(4) 0.000(4) 0.002(4)
O1 0.139(4) 0.076(2) 0.122(3) 0.024(2) -0.038(3) 0.031(3)
O2 0.112(3) 0.092(2) 0.0453(16) 0.0006(15) 0.0030(17) 0.026(2)
O3 0.197(7) 0.089(3) 0.151(5) 0.018(3) -0.036(5) -0.013(4)
O4 0.318(10) 0.079(3) 0.160(5) 0.022(3) 0.003(6) 0.075(4)
O1A 0.089(3) 0.0585(17) 0.0779(19) -0.0145(15) -0.0012(18) -0.0049(17)
O2A 0.132(3) 0.0628(17) 0.0446(16) 0.0040(13) -0.0010(17) -0.0154(19)
O3A 0.089(4) 0.102(3) 0.229(6) -0.030(3) -0.054(4) 0.026(3)
O4A 0.098(4) 0.081(3) 0.263(7) -0.017(3) -0.056(4) -0.014(3)
O1B 0.159(5) 0.082(3) 0.098(3) 0.024(2) 0.009(3) -0.048(3)
O2B 0.142(4) 0.081(2) 0.0431(15) -0.0070(14) 0.0166(18) -0.039(2)
O3B 0.140(5) 0.105(3) 0.218(6) -0.019(4) 0.081(5) -0.028(3)
O4B 0.136(4) 0.090(3) 0.177(4) 0.025(3) -0.001(4) -0.058(3)
O1C 0.166(6) 0.214(7) 0.131(4) -0.095(5) -0.064(4) 0.020(5)
O2C 0.111(3) 0.093(2) 0.0555(17) -0.0161(16) 0.0184(19) -0.006(2)
O3C 0.134(5) 0.101(3) 0.241(7) -0.004(4) -0.045(5) 0.018(3)
O4C 0.109(5) 0.161(5) 0.191(6) -0.047(4) -0.042(4) -0.001(4)
C1 0.108(6) 0.112(5) 0.130(5) 0.019(4) -0.021(5) 0.038(5)
C2 0.078(4) 0.095(4) 0.090(3) 0.023(3) -0.008(3) 0.018(3)
C3 0.084(4) 0.065(2) 0.059(2) 0.006(2) 0.003(3) 0.024(2)
C4 0.109(5) 0.063(3) 0.072(3) 0.017(2) -0.013(3) 0.014(3)
C5 0.129(7) 0.067(3) 0.083(4) 0.022(3) -0.016(4) 0.002(4)
C6 0.123(7) 0.112(5) 0.083(4) 0.018(3) -0.001(4) -0.022(5)
C7 0.153(9) 0.160(8) 0.131(6) 0.046(6) -0.018(6) -0.029(8)
C8 0.196(13) 0.116(7) 0.174(9) 0.018(7) -0.043(10) -0.064(9)
C9 0.236(14) 0.083(5) 0.183(9) 0.001(5) -0.055(11) -0.023(8)
C10 0.182(9) 0.071(4) 0.149(6) -0.008(4) -0.045(6) 0.009(5)
C11 0.126(6) 0.094(4) 0.073(3) 0.001(3) 0.009(3) 0.049(4)
C12 0.092(6) 0.144(6) 0.135(5) 0.031(5) -0.008(4) -0.005(5)
C13 0.149(8) 0.141(7) 0.152(6) 0.028(5) -0.004(6) -0.044(6)
C14 0.078(4) 0.065(2) 0.049(2) -0.003(2) -0.007(2) 0.011(2)
C15 0.087(5) 0.075(3) 0.050(2) -0.009(2) -0.007(3) 0.026(3)
C16 0.108(6) 0.120(5) 0.075(3) 0.004(3) 0.001(4) 0.048(4)
C17 0.141(8) 0.160(7) 0.113(5) 0.005(5) 0.013(5) 0.091(6)
C18 0.184(10) 0.107(5) 0.095(4) 0.001(4) -0.004(5) 0.081(6)
C19 0.159(8) 0.069(3) 0.069(3) -0.011(3) -0.021(4) 0.037(4)
C20 0.111(5) 0.065(3) 0.057(2) -0.011(2) -0.021(3) 0.022(3)
C1A 0.090(5) 0.060(2) 0.076(3) -0.010(2) -0.008(3) 0.011(3)
C2A 0.081(4) 0.057(2) 0.069(3) -0.006(2) 0.003(3) 0.008(2)
C3A 0.079(4) 0.0415(18) 0.051(2) 0.0017(16) -0.004(2) -0.0005(19)
C4A 0.081(4) 0.047(2) 0.056(2) 0.0015(17) -0.006(2) -0.001(2)
C5A 0.074(4) 0.053(2) 0.066(2) 0.005(2) -0.004(2) 0.000(2)
C6A 0.084(5) 0.063(3) 0.132(5) 0.005(3) 0.009(4) 0.012(3)
C7A 0.101(6) 0.081(4) 0.151(6) -0.012(4) 0.009(5) 0.027(4)
C8A 0.087(5) 0.104(5) 0.119(4) 0.009(4) 0.018(4) 0.021(4)
C9A 0.101(6) 0.092(4) 0.142(5) 0.034(4) 0.039(5) 0.009(4)
C10A 0.087(5) 0.063(3) 0.115(4) 0.013(3) 0.019(4) 0.003(3)
C11A 0.106(5) 0.055(2) 0.064(3) 0.012(2) -0.010(3) 0.000(3)
C12A 0.082(5) 0.087(3) 0.122(4) -0.020(3) -0.003(4) 0.016(3)
C13A 0.101(7) 0.203(9) 0.188(8) -0.092(7) 0.022(6) 0.018(6)
C14A 0.070(3) 0.052(2) 0.046(2) 0.0022(17) 0.005(2) 0.001(2)
C15A 0.064(3) 0.049(2) 0.0443(19) 0.0047(16) 0.003(2) 0.001(2)
C16A 0.079(4) 0.049(2) 0.067(3) 0.0043(19) 0.001(3) 0.008(2)
C17A 0.064(4) 0.057(3) 0.076(3) 0.004(2) -0.009(2) 0.000(2)
C18A 0.069(4) 0.050(2) 0.082(3) 0.001(2) -0.005(3) -0.004(2)
C19A 0.075(4) 0.051(2) 0.074(3) -0.001(2) 0.008(3) 0.008(2)
C20A 0.060(3) 0.055(2) 0.062(2) 0.0040(19) -0.004(2) 0.001(2)
C1B 0.205(10) 0.078(4) 0.089(4) 0.030(3) -0.012(5) -0.029(5)
C2B 0.147(7) 0.069(3) 0.078(3) 0.019(3) -0.025(4) -0.018(4)
C3B 0.094(4) 0.056(2) 0.049(2) 0.0010(19) 0.001(2) -0.017(2)
C4B 0.122(5) 0.066(3) 0.070(3) -0.002(2) 0.020(3) -0.034(3)
C5B 0.088(5) 0.069(3) 0.116(4) -0.017(3) 0.022(4) -0.018(3)
C6B 0.101(6) 0.083(4) 0.154(6) -0.031(4) 0.005(5) -0.010(4)
C7B 0.105(7) 0.114(6) 0.247(11) -0.010(7) -0.033(8) 0.012(5)
C8B 0.122(9) 0.149(8) 0.282(13) -0.016(9) -0.084(9) -0.007(7)
C9B 0.134(9) 0.125(7) 0.286(13) -0.036(8) -0.085(9) -0.027(6)
C10B 0.118(7) 0.085(4) 0.196(8) -0.031(5) -0.042(6) -0.016(4)
C11B 0.108(5) 0.051(2) 0.063(2) -0.0056(19) 0.006(3) -0.012(2)
C12B 0.152(9) 0.112(5) 0.177(8) 0.027(5) -0.068(7) 0.006(6)
C13B 0.132(9) 0.170(9) 0.325(17) 0.017(10) -0.071(10) -0.003(8)
C14B 0.099(4) 0.060(2) 0.043(2) -0.0051(18) 0.005(2) -0.023(2)
C15B 0.103(5) 0.058(3) 0.0421(19) -0.0081(18) 0.007(3) -0.017(3)
C16B 0.105(5) 0.056(2) 0.054(2) -0.0039(19) 0.002(3) -0.020(3)
C17B 0.104(5) 0.066(3) 0.060(2) -0.002(2) 0.001(3) -0.030(3)
C18B 0.134(6) 0.058(3) 0.066(3) -0.004(2) -0.008(3) -0.025(3)
C19B 0.127(6) 0.062(3) 0.078(3) -0.010(2) 0.000(4) -0.008(3)
C20B 0.107(5) 0.075(3) 0.055(2) -0.003(2) 0.005(3) -0.017(3)
C1C 0.159(9) 0.158(7) 0.136(7) -0.071(6) -0.010(6) -0.029(7)
C2C 0.114(6) 0.101(4) 0.077(3) -0.032(3) 0.014(3) -0.032(4)
C3C 0.082(4) 0.100(4) 0.060(3) -0.024(2) 0.009(3) -0.015(3)
C4C 0.110(6) 0.156(6) 0.056(3) -0.032(3) -0.005(3) 0.002(5)
C5C 0.098(6) 0.157(7) 0.058(3) -0.003(3) 0.002(3) 0.007(5)
C6C 0.120(8) 0.157(8) 0.178(8) 0.041(7) 0.012(7) 0.010(7)
C7C 0.140(10) 0.151(8) 0.231(12) 0.046(8) 0.003(9) 0.007(8)
C8C 0.154(11) 0.169(10) 0.130(7) 0.037(7) 0.027(7) 0.019(8)
C9C 0.107(7) 0.209(10) 0.095(5) 0.004(6) 0.005(4) 0.027(8)
C10C 0.136(9) 0.176(8) 0.087(4) -0.023(4) -0.012(5) 0.010(7)
C11C 0.095(5) 0.119(4) 0.066(3) -0.025(3) 0.009(3) -0.028(4)
C12C 0.167(8) 0.086(4) 0.115(5) -0.005(4) 0.039(5) -0.031(4)
C13C 0.218(11) 0.104(5) 0.161(7) -0.005(5) 0.031(7) -0.010(6)
C14C 0.093(4) 0.064(2) 0.054(2) -0.003(2) 0.007(3) -0.001(3)
C15C 0.084(4) 0.067(3) 0.055(2) -0.004(2) 0.017(2) -0.011(3)
C16C 0.086(4) 0.066(3) 0.080(3) -0.011(3) 0.014(3) -0.009(3)
C17C 0.073(4) 0.088(4) 0.084(3) -0.004(3) 0.016(3) -0.005(3)
C18C 0.100(5) 0.080(3) 0.086(3) -0.009(3) 0.012(4) -0.023(3)
C19C 0.114(6) 0.065(3) 0.089(3) -0.004(3) 0.016(4) -0.023(3)
C20C 0.113(5) 0.062(3) 0.067(3) 0.004(2) 0.012(3) -0.010(3)

loop_
_atom_type_symbol
_atom_type_description
_atom_type_scat_dispersion_real
_atom_type_scat_dispersion_imag
_atom_type_scat_source
C C 0.0033 0.0016 'International Tables Vol C Tables 4.2.6.8 and 6.1.1.4'
H H 0.0000 0.0000 'International Tables Vol C Tables 4.2.6.8 and 6.1.1.4'
N N 0.0061 0.0033 'International Tables Vol C Tables 4.2.6.8 and 6.1.1.4'
O O 0.0106 0.0060 'International Tables Vol C Tables 4.2.6.8 and 6.1.1.4'
Cl Cl 0.1484 0.1585 'International Tables Vol C Tables 4.2.6.8 and 6.1.1.4'

loop_
_geom_angle_atom_site_label_1
_geom_angle_atom_site_label_2
_geom_angle_atom_site_label_3
_geom_angle
C14 N1 C3 126.6(3)
C14 N1 H1 116.7
C3 N1 H1 116.7
O3 N2 O4 123.7(10)
O3 N2 C19 119.0(7)
O4 N2 C19 117.2(10)
C14A N1A C3A 127.6(3)
C14A N1A H1A 116.2
C3A N1A H1A 116.2
O4A N2A O3A 122.7(6)
O4A N2A C17A 119.4(5)
O3A N2A C17A 117.9(4)
C14B N1B C3B 126.7(3)
C14B N1B H1B 116.7
C3B N1B H1B 116.7
O3B N2B O4B 123.6(7)
O3B N2B C17B 118.2(5)
O4B N2B C17B 118.2(6)
C14C N1C C3C 128.2(4)
C14C N1C H1C 115.9
C3C N1C H1C 115.9
O3C N2C O4C 123.3(7)
O3C N2C C17C 118.8(7)
O4C N2C C17C 117.9(6)
C1 O1 C4 108.8(4)
C1A O1A C4A 108.9(4)
C1B O1B C4B 108.8(5)
C1C O1C C4C 110.5(6)
O1 C1 C2 107.9(5)
O1 C1 H1X 110.1
C2 C1 H1X 110.1
O1 C1 H1Y 110.1
C2 C1 H1Y 110.1
H1X C1 H1Y 108.4
C1 C2 C12 112.9(6)
C1 C2 C3 101.0(5)
C12 C2 C3 119.8(5)
C1 C2 H2 107.5
C12 C2 H2 107.5
C3 C2 H2 107.5
N1 C3 C11 105.5(3)
N1 C3 C2 114.3(4)
C11 C3 C2 113.8(5)
N1 C3 C4 112.5(4)
C11 C3 C4 112.6(4)
C2 C3 C4 98.4(4)
O1 C4 C5 110.5(5)
O1 C4 C3 102.2(5)
C5 C4 C3 118.9(4)
O1 C4 H4A 108.3
C5 C4 H4A 108.3
C3 C4 H4A 108.3
C6 C5 C10 118.2(8)
C6 C5 C4 119.3(6)
C10 C5 C4 122.3(8)
C5 C6 C7 121.1(8)
C5 C6 H6 119.5
C7 C6 H6 119.5
C8 C7 C6 119.2(11)
C8 C7 H7 120.4
C6 C7 H7 120.4
C9 C8 C7 120.1(12)
C9 C8 H8 119.9
C7 C8 H8 119.9
C8 C9 C10 121.5(12)
C8 C9 H9 119.2
C10 C9 H9 119.2
C9 C10 C5 119.7(10)
C9 C10 H10 120.2
C5 C10 H10 120.2
C3 C11 H11A 109.5
C3 C11 H11B 109.5
H11A C11 H11B 109.5
C3 C11 H11C 109.5
H11A C11 H11C 109.5
H11B C11 H11C 109.5
C13 C12 C2 113.2(7)
C13 C12 H12A 108.9
C2 C12 H12A 108.9
C13 C12 H12B 108.9
C2 C12 H12B 108.9
H12A C12 H12B 107.8
C12 C13 H13A 109.5
C12 C13 H13B 109.5
H13A C13 H13B 109.5
C12 C13 H13C 109.5
H13A C13 H13C 109.5
H13B C13 H13C 109.5
O2 C14 N1 123.5(4)
O2 C14 C15 120.5(4)
N1 C14 C15 115.9(4)
C20 C15 C16 119.1(5)
C20 C15 C14 120.9(5)
C16 C15 C14 119.8(5)
C15 C16 C17 120.1(7)
C15 C16 Cl1 121.0(5)
C17 C16 Cl1 118.9(7)
C18 C17 C16 119.0(8)
C18 C17 H17 120.5
C16 C17 H17 120.5
C17 C18 C19 120.7(6)
C17 C18 H18 119.6
C19 C18 H18 119.6
C20 C19 C18 120.8(7)
C20 C19 N2 118.1(8)
C18 C19 N2 121.1(7)
C19 C20 C15 120.2(7)
C19 C20 H20 119.9
C15 C20 H20 119.9
O1A C1A C2A 106.7(4)
O1A C1A H1A1 110.4
C2A C1A H1A1 110.4
O1A C1A H1A2 110.4
C2A C1A H1A2 110.4
H1A1 C1A H1A2 108.6
C1A C2A C12A 116.4(4)
C1A C2A C3A 100.4(4)
C12A C2A C3A 117.8(4)
C1A C2A H2A 107.2
C12A C2A H2A 107.2
C3A C2A H2A 107.2
N1A C3A C11A 106.0(3)
N1A C3A C2A 112.6(4)
C11A C3A C2A 113.3(4)
N1A C3A C4A 114.1(3)
C11A C3A C4A 112.1(4)
C2A C3A C4A 98.9(3)
O1A C4A C5A 111.1(4)
O1A C4A C3A 103.1(4)
C5A C4A C3A 116.9(3)
O1A C4A H4A1 108.5
C5A C4A H4A1 108.5
C3A C4A H4A1 108.5
C10A C5A C6A 117.4(5)
C10A C5A C4A 124.0(4)
C6A C5A C4A 118.6(4)
C7A C6A C5A 120.8(6)
C7A C6A H6A 119.6
C5A C6A H6A 119.6
C8A C7A C6A 119.8(6)
C8A C7A H7A 120.1
C6A C7A H7A 120.1
C9A C8A C7A 120.0(6)
C9A C8A H8A 120.0
C7A C8A H8A 120.0
C8A C9A C10A 121.5(6)
C8A C9A H9A 119.3
C10A C9A H9A 119.3
C9A C10A C5A 120.4(5)
C9A C10A H10A 119.8
C5A C10A H10A 119.8
C3A C11A H11D 109.5
C3A C11A H11E 109.5
H11D C11A H11E 109.5
C3A C11A H11F 109.5
H11D C11A H11F 109.5
H11E C11A H11F 109.5
C2A C12A C13A 113.5(6)
C2A C12A H12C 108.9
C13A C12A H12C 108.9
C2A C12A H12D 108.9
C13A C12A H12D 108.9
H12C C12A H12D 107.7
C12A C13A H13D 109.5
C12A C13A H13E 109.5
H13D C13A H13E 109.5
C12A C13A H13F 109.5
H13D C13A H13F 109.5
H13E C13A H13F 109.5
O2A C14A N1A 124.7(4)
O2A C14A C15A 120.9(3)
N1A C14A C15A 114.2(3)
C16A C15A C20A 118.0(4)
C16A C15A C14A 119.0(4)
C20A C15A C14A 122.9(4)
C15A C16A C17A 120.2(4)
C15A C16A H16A 119.9
C17A C16A H16A 119.9
C18A C17A C16A 122.2(5)
C18A C17A N2A 118.5(4)
C16A C17A N2A 119.3(4)
C19A C18A C17A 118.2(4)
C19A C18A H18A 120.9
C17A C18A H18A 120.9
C18A C19A C20A 120.2(4)
C18A C19A H19A 119.9
C20A C19A H19A 119.9
C15A C20A C19A 121.3(4)
C15A C20A Cl1A 120.1(3)
C19A C20A Cl1A 118.5(4)
O1B C1B C2B 109.0(5)
O1B C1B H1B1 109.9
C2B C1B H1B1 109.9
O1B C1B H1B2 109.9
C2B C1B H1B2 109.9
H1B1 C1B H1B2 108.3
C12B C2B C1B 112.5(6)
C12B C2B C3B 117.7(6)
C1B C2B C3B 102.0(6)
C12B C2B H2B 108.1
C1B C2B H2B 108.1
C3B C2B H2B 108.1
N1B C3B C11B 106.2(3)
N1B C3B C2B 114.8(4)
C11B C3B C2B 112.6(4)
N1B C3B C4B 111.7(4)
C11B C3B C4B 110.9(4)
C2B C3B C4B 100.7(4)
O1B C4B C5B 110.0(5)
O1B C4B C3B 104.5(5)
C5B C4B C3B 115.8(4)
O1B C4B H4B 108.8
C5B C4B H4B 108.8
C3B C4B H4B 108.8
C10B C5B C6B 116.5(7)
C10B C5B C4B 123.7(6)
C6B C5B C4B 119.6(6)
C5B C6B C7B 122.3(7)
C5B C6B H6B 118.9
C7B C6B H6B 118.9
C8B C7B C6B 119.8(8)
C8B C7B H7B 120.1
C6B C7B H7B 120.1
C9B C8B C7B 119.1(10)
C9B C8B H8B 120.5
C7B C8B H8B 120.5
C8B C9B C10B 121.0(8)
C8B C9B H9B 119.5
C10B C9B H9B 119.5
C5B C10B C9B 121.2(8)
C5B C10B H10B 119.4
C9B C10B H10B 119.4
C3B C11B H11G 109.5
C3B C11B H11H 109.5
H11G C11B H11H 109.5
C3B C11B H11I 109.5
H11G C11B H11I 109.5
H11H C11B H11I 109.5
C13B C12B C2B 113.2(8)
C13B C12B H12E 108.9
C2B C12B H12E 108.9
C13B C12B H12F 108.9
C2B C12B H12F 108.9
H12E C12B H12F 107.7
C12B C13B H13G 109.5
C12B C13B H13H 109.5
H13G C13B H13H 109.5
C12B C13B H13I 109.5
H13G C13B H13I 109.5
H13H C13B H13I 109.5
O2B C14B N1B 125.3(4)
O2B C14B C15B 119.6(3)
N1B C14B C15B 115.2(3)
C16B C15B C20B 118.8(4)
C16B C15B C14B 119.2(5)
C20B C15B C14B 121.7(5)
C15B C16B C17B 119.4(5)
C15B C16B H16B 120.3
C17B C16B H16B 120.3
C18B C17B C16B 122.2(6)
C18B C17B N2B 119.1(5)
C16B C17B N2B 118.6(5)
C19B C18B C17B 118.6(5)
C19B C18B H18B 120.7
C17B C18B H18B 120.7
C18B C19B C20B 120.7(6)
C18B C19B H19B 119.7
C20B C19B H19B 119.7
C19B C20B C15B 120.2(6)
C19B C20B Cl1B 119.0(5)
C15B C20B Cl1B 120.8(4)
O1C C1C C2C 108.9(7)
O1C C1C H1C1 109.9
C2C C1C H1C1 109.9
O1C C1C H1C2 109.9
C2C C1C H1C2 109.9
H1C1 C1C H1C2 108.3
C1C C2C C12C 116.2(6)
C1C C2C C3C 101.2(7)
C12C C2C C3C 116.7(4)
C1C C2C H2C 107.4
C12C C2C H2C 107.4
C3C C2C H2C 107.4
N1C C3C C11C 106.8(4)
N1C C3C C4C 114.7(5)
C11C C3C C4C 111.4(5)
N1C C3C C2C 111.6(5)
C11C C3C C2C 112.2(5)
C4C C3C C2C 100.1(4)
O1C C4C C5C 110.8(7)
O1C C4C C3C 103.4(6)
C5C C4C C3C 117.0(5)
O1C C4C H4C 108.4
C5C C4C H4C 108.4
C3C C4C H4C 108.4
C10C C5C C6C 116.0(8)
C10C C5C C4C 122.3(8)
C6C C5C C4C 121.7(8)
C7C C6C C5C 123.4(10)
C7C C6C H6C 118.3
C5C C6C H6C 118.3
C8C C7C C6C 120.7(12)
C8C C7C H7C 119.7
C6C C7C H7C 119.7
C7C C8C C9C 120.3(12)
C7C C8C H8C 119.8
C9C C8C H8C 119.8
C8C C9C C10C 120.6(10)
C8C C9C H9C 119.7
C10C C9C H9C 119.7
C5C C10C C9C 119.0(9)
C5C C10C H10C 120.5
C9C C10C H10C 120.5
C3C C11C H11J 109.5
C3C C11C H11K 109.5
H11J C11C H11K 109.5
C3C C11C H11L 109.5
H11J C11C H11L 109.5
H11K C11C H11L 109.5
C13C C12C C2C 113.6(6)
C13C C12C H12G 108.9
C2C C12C H12G 108.9
C13C C12C H12H 108.9
C2C C12C H12H 108.9
H12G C12C H12H 107.7
C12C C13C H13J 109.5
C12C C13C H13K 109.5
H13J C13C H13K 109.5
C12C C13C H13L 109.5
H13J C13C H13L 109.5
H13K C13C H13L 109.5
O2C C14C N1C 125.5(5)
O2C C14C C15C 119.4(5)
N1C C14C C15C 115.0(4)
C16C C15C C20C 117.9(5)
C16C C15C C14C 118.3(4)
C20C C15C C14C 123.8(5)
C15C C16C C17C 119.0(5)
C15C C16C H16C 120.5
C17C C16C H16C 120.5
C18C C17C C16C 123.1(6)
C18C C17C N2C 118.8(6)
C16C C17C N2C 118.0(5)
C19C C18C C17C 117.8(6)
C19C C18C H18C 121.1
C17C C18C H18C 121.1
C18C C19C C20C 120.8(5)
C18C C19C H19C 119.6
C20C C19C H19C 119.6
C19C C20C C15C 121.4(6)
C19C C20C Cl1C 118.2(4)
C15C C20C Cl1C 120.5(5)

loop_
_geom_bond_atom_site_label_1
_geom_bond_atom_site_label_2
_geom_bond_distance
Cl1 C16 1.712(8)
Cl1A C20A 1.723(5)
Cl1B C20B 1.716(7)
Cl1C C20C 1.725(7)
N1 C14 1.334(5)
N1 C3 1.473(5)
N1 H1 0.8600
N2 O3 1.219(10)
N2 O4 1.223(8)
N2 C19 1.471(11)
N1A C14A 1.329(5)
N1A C3A 1.476(5)
N1A H1A 0.8600
N2A O4A 1.193(6)
N2A O3A 1.207(6)
N2A C17A 1.470(7)
N1B C14B 1.327(5)
N1B C3B 1.476(5)
N1B H1B 0.8600
N2B O3B 1.195(7)
N2B O4B 1.214(6)
N2B C17B 1.473(8)
N1C C14C 1.334(7)
N1C C3C 1.454(7)
N1C H1C 0.8600
N2C O3C 1.208(7)
N2C O4C 1.216(7)
N2C C17C 1.467(8)
O1 C1 1.411(9)
O1 C4 1.428(7)
O2 C14 1.236(5)
O1A C1A 1.430(7)
O1A C4A 1.436(5)
O2A C14A 1.230(5)
O1B C1B 1.402(10)
O1B C4B 1.430(6)
O2B C14B 1.226(5)
O1C C1C 1.388(11)
O1C C4C 1.436(9)
O2C C14C 1.238(5)
C1 C2 1.522(8)
C1 H1X 0.9700
C1 H1Y 0.9700
C2 C12 1.540(10)
C2 C3 1.540(8)
C2 H2 0.9800
C3 C11 1.524(7)
C3 C4 1.561(7)
C4 C5 1.473(9)
C4 H4A 0.9800
C5 C6 1.347(10)
C5 C10 1.394(10)
C6 C7 1.418(12)
C6 H6 0.9300
C7 C8 1.352(14)
C7 H7 0.9300
C8 C9 1.335(16)
C8 H8 0.9300
C9 C10 1.382(14)
C9 H9 0.9300
C10 H10 0.9300
C11 H11A 0.9600
C11 H11B 0.9600
C11 H11C 0.9600
C12 C13 1.509(11)
C12 H12A 0.9700
C12 H12B 0.9700
C13 H13A 0.9600
C13 H13B 0.9600
C13 H13C 0.9600
C14 C15 1.485(6)
C15 C20 1.375(8)
C15 C16 1.392(9)
C16 C17 1.411(9)
C17 C18 1.356(12)
C17 H17 0.9300
C18 C19 1.374(12)
C18 H18 0.9300
C19 C20 1.376(8)
C20 H20 0.9300
C1A C2A 1.527(7)
C1A H1A1 0.9700
C1A H1A2 0.9700
C2A C12A 1.524(8)
C2A C3A 1.529(7)
C2A H2A 0.9800
C3A C11A 1.519(6)
C3A C4A 1.548(7)
C4A C5A 1.494(7)
C4A H4A1 0.9800
C5A C10A 1.377(7)
C5A C6A 1.379(7)
C6A C7A 1.379(9)
C6A H6A 0.9300
C7A C8A 1.360(9)
C7A H7A 0.9300
C8A C9A 1.325(9)
C8A H8A 0.9300
C9A C10A 1.372(9)
C9A H9A 0.9300
C10A H10A 0.9300
C11A H11D 0.9600
C11A H11E 0.9600
C11A H11F 0.9600
C12A C13A 1.520(10)
C12A H12C 0.9700
C12A H12D 0.9700
C13A H13D 0.9600
C13A H13E 0.9600
C13A H13F 0.9600
C14A C15A 1.508(6)
C15A C16A 1.373(7)
C15A C20A 1.380(6)
C16A C17A 1.383(6)
C16A H16A 0.9300
C17A C18A 1.370(7)
C18A C19A 1.365(7)
C18A H18A 0.9300
C19A C20A 1.399(6)
C19A H19A 0.9300
C1B C2B 1.526(10)
C1B H1B1 0.9700
C1B H1B2 0.9700
C2B C12B 1.524(12)
C2B C3B 1.536(8)
C2B H2B 0.9800
C3B C11B 1.528(6)
C3B C4B 1.538(8)
C4B C5B 1.493(9)
C4B H4B 0.9800
C5B C10B 1.381(9)
C5B C6B 1.382(9)
C6B C7B 1.400(12)
C6B H6B 0.9300
C7B C8B 1.369(13)
C7B H7B 0.9300
C8B C9B 1.358(14)
C8B H8B 0.9300
C9B C10B 1.404(13)
C9B H9B 0.9300
C10B H10B 0.9300
C11B H11G 0.9600
C11B H11H 0.9600
C11B H11I 0.9600
C12B C13B 1.503(14)
C12B H12E 0.9700
C12B H12F 0.9700
C13B H13G 0.9600
C13B H13H 0.9600
C13B H13I 0.9600
C14B C15B 1.510(6)
C15B C16B 1.375(8)
C15B C20B 1.402(7)
C16B C17B 1.378(6)
C16B H16B 0.9300
C17B C18B 1.368(8)
C18B C19B 1.369(9)
C18B H18B 0.9300
C19B C20B 1.381(7)
C19B H19B 0.9300
C1C C2C 1.493(11)
C1C H1C1 0.9700
C1C H1C2 0.9700
C2C C12C 1.542(10)
C2C C3C 1.558(8)
C2C H2C 0.9800
C3C C11C 1.509(8)
C3C C4C 1.541(8)
C4C C5C 1.491(10)
C4C H4C 0.9800
C5C C10C 1.394(11)
C5C C6C 1.391(12)
C6C C7C 1.366(13)
C6C H6C 0.9300
C7C C8C 1.327(14)
C7C H7C 0.9300
C8C C9C 1.347(13)
C8C H8C 0.9300
C9C C10C 1.446(12)
C9C H9C 0.9300
C10C H10C 0.9300
C11C H11J 0.9600
C11C H11K 0.9600
C11C H11L 0.9600
C12C C13C 1.517(10)
C12C H12G 0.9700
C12C H12H 0.9700
C13C H13J 0.9600
C13C H13K 0.9600
C13C H13L 0.9600
C14C C15C 1.504(7)
C15C C16C 1.381(8)
C15C C20C 1.393(7)
C16C C17C 1.383(8)
C16C H16C 0.9300
C17C C18C 1.372(8)
C18C C19C 1.355(9)
C18C H18C 0.9300
C19C C20C 1.383(8)
C19C H19C 0.9300

loop_
_geom_torsion_atom_site_label_1
_geom_torsion_atom_site_label_2
_geom_torsion_atom_site_label_3
_geom_torsion_atom_site_label_4
_geom_torsion
C4 O1 C1 C2 6.3(7)
O1 C1 C2 C12 152.3(6)
O1 C1 C2 C3 23.1(7)
C14 N1 C3 C11 -179.8(5)
C14 N1 C3 C2 54.5(6)
C14 N1 C3 C4 -56.6(6)
C1 C2 C3 N1 -159.7(5)
C12 C2 C3 N1 75.7(7)
C1 C2 C3 C11 79.1(6)
C12 C2 C3 C11 -45.6(7)
C1 C2 C3 C4 -40.3(5)
C12 C2 C3 C4 -164.9(6)
C1 O1 C4 C5 -160.3(6)
C1 O1 C4 C3 -32.8(6)
N1 C3 C4 O1 166.0(4)
C11 C3 C4 O1 -74.9(5)
C2 C3 C4 O1 45.2(5)
N1 C3 C4 C5 -72.1(6)
C11 C3 C4 C5 47.0(7)
C2 C3 C4 C5 167.1(5)
O1 C4 C5 C6 -146.5(5)
C3 C4 C5 C6 95.9(7)
O1 C4 C5 C10 29.0(8)
C3 C4 C5 C10 -88.6(7)
C10 C5 C6 C7 0.9(9)
C4 C5 C6 C7 176.6(5)
C5 C6 C7 C8 -2.6(11)
C6 C7 C8 C9 4.6(16)
C7 C8 C9 C10 -5.1(19)
C8 C9 C10 C5 3.4(16)
C6 C5 C10 C9 -1.3(11)
C4 C5 C10 C9 -176.8(7)
C1 C2 C12 C13 168.3(7)
C3 C2 C12 C13 -73.0(8)
C3 N1 C14 O2 4.4(8)
C3 N1 C14 C15 -171.9(5)
O2 C14 C15 C20 -116.3(5)
N1 C14 C15 C20 60.0(6)
O2 C14 C15 C16 59.0(7)
N1 C14 C15 C16 -124.7(5)
C20 C15 C16 C17 2.7(8)
C14 C15 C16 C17 -172.7(5)
C20 C15 C16 Cl1 -177.7(4)
C14 C15 C16 Cl1 6.9(7)
C15 C16 C17 C18 -1.5(11)
Cl1 C16 C17 C18 178.9(6)
C16 C17 C18 C19 -0.4(12)
C17 C18 C19 C20 1.0(11)
C17 C18 C19 N2 -178.3(7)
O3 N2 C19 C20 -1.1(10)
O4 N2 C19 C20 -177.3(6)
O3 N2 C19 C18 178.2(7)
O4 N2 C19 C18 2.1(9)
C18 C19 C20 C15 0.2(8)
N2 C19 C20 C15 179.6(5)
C16 C15 C20 C19 -2.1(7)
C14 C15 C20 C19 173.3(4)
C4A O1A C1A C2A -2.1(5)
O1A C1A C2A C12A 158.2(4)
O1A C1A C2A C3A 29.8(5)
C14A N1A C3A C11A -179.1(5)
C14A N1A C3A C2A 56.5(6)
C14A N1A C3A C4A -55.2(6)
C1A C2A C3A N1A -164.4(3)
C12A C2A C3A N1A 68.2(5)
C1A C2A C3A C11A 75.3(5)
C12A C2A C3A C11A -52.1(6)
C1A C2A C3A C4A -43.5(4)
C12A C2A C3A C4A -171.0(4)
C1A O1A C4A C5A -152.3(4)
C1A O1A C4A C3A -26.4(4)
N1A C3A C4A O1A 163.5(3)
C11A C3A C4A O1A -76.0(4)
C2A C3A C4A O1A 43.7(4)
N1A C3A C4A C5A -74.4(4)
C11A C3A C4A C5A 46.2(5)
C2A C3A C4A C5A 165.8(3)
O1A C4A C5A C10A 21.5(6)
C3A C4A C5A C10A -96.4(5)
O1A C4A C5A C6A -159.0(4)
C3A C4A C5A C6A 83.2(5)
C10A C5A C6A C7A 2.9(9)
C4A C5A C6A C7A -176.7(6)
C5A C6A C7A C8A -3.3(10)
C6A C7A C8A C9A 2.6(11)
C7A C8A C9A C10A -1.7(12)
C8A C9A C10A C5A 1.4(11)
C6A C5A C10A C9A -2.0(9)
C4A C5A C10A C9A 177.6(6)
C1A C2A C12A C13A 76.9(7)
C3A C2A C12A C13A -163.8(6)
C3A N1A C14A O2A 3.3(8)
C3A N1A C14A C15A -173.0(4)
O2A C14A C15A C16A -105.2(5)
N1A C14A C15A C16A 71.3(5)
O2A C14A C15A C20A 70.6(6)
N1A C14A C15A C20A -113.0(5)
C20A C15A C16A C17A 0.7(6)
C14A C15A C16A C17A 176.7(4)
C15A C16A C17A C18A -1.0(7)
C15A C16A C17A N2A 177.6(4)
O4A N2A C17A C18A -7.7(8)
O3A N2A C17A C18A 170.8(6)
O4A N2A C17A C16A 173.6(6)
O3A N2A C17A C16A -7.9(8)
C16A C17A C18A C19A 1.1(7)
N2A C17A C18A C19A -177.6(4)
C17A C18A C19A C20A -0.8(7)
C16A C15A C20A C19A -0.4(6)
C14A C15A C20A C19A -176.2(4)
C16A C15A C20A Cl1A -178.6(3)
C14A C15A C20A Cl1A 5.6(5)
C18A C19A C20A C15A 0.5(7)
C18A C19A C20A Cl1A 178.7(4)
C4B O1B C1B C2B 7.2(7)
O1B C1B C2B C12B 144.5(6)
O1B C1B C2B C3B 17.4(7)
C14B N1B C3B C11B 178.8(5)
C14B N1B C3B C2B 53.7(7)
C14B N1B C3B C4B -60.2(6)
C12B C2B C3B N1B 83.4(6)
C1B C2B C3B N1B -153.0(5)
C12B C2B C3B C11B -38.3(7)
C1B C2B C3B C11B 85.3(6)
C12B C2B C3B C4B -156.5(6)
C1B C2B C3B C4B -32.9(5)
C1B O1B C4B C5B -154.0(5)
C1B O1B C4B C3B -29.1(6)
N1B C3B C4B O1B 160.9(4)
C11B C3B C4B O1B -80.8(5)
C2B C3B C4B O1B 38.6(5)
N1B C3B C4B C5B -78.0(5)
C11B C3B C4B C5B 40.3(6)
C2B C3B C4B C5B 159.7(4)
O1B C4B C5B C10B 23.0(9)
C3B C4B C5B C10B -95.1(7)
O1B C4B C5B C6B -162.0(6)
C3B C4B C5B C6B 79.9(7)
C10B C5B C6B C7B 1.5(11)
C4B C5B C6B C7B -173.9(7)
C5B C6B C7B C8B 1.2(15)
C6B C7B C8B C9B -3.8(19)
C7B C8B C9B C10B 4(2)
C6B C5B C10B C9B -1.6(12)
C4B C5B C10B C9B 173.5(9)
C8B C9B C10B C5B -1.0(18)
C1B C2B C12B C13B 171.9(8)
C3B C2B C12B C13B -69.9(10)
C3B N1B C14B O2B 2.4(9)
C3B N1B C14B C15B -176.0(5)
O2B C14B C15B C16B -113.6(6)
N1B C14B C15B C16B 65.0(6)
O2B C14B C15B C20B 60.2(7)
N1B C14B C15B C20B -121.2(5)
C20B C15B C16B C17B -2.5(6)
C14B C15B C16B C17B 171.5(4)
C15B C16B C17B C18B 0.0(7)
C15B C16B C17B N2B 179.0(4)
O3B N2B C17B C18B 170.3(6)
O4B N2B C17B C18B -9.4(7)
O3B N2B C17B C16B -8.8(8)
O4B N2B C17B C16B 171.5(5)
C16B C17B C18B C19B 1.5(7)
N2B C17B C18B C19B -177.5(5)
C17B C18B C19B C20B -0.4(8)
C18B C19B C20B C15B -2.1(7)
C18B C19B C20B Cl1B 178.4(4)
C16B C15B C20B C19B 3.6(6)
C14B C15B C20B C19B -170.2(4)
C16B C15B C20B Cl1B -177.0(3)
C14B C15B C20B Cl1B 9.2(6)
C4C O1C C1C C2C -1.4(10)
O1C C1C C2C C12C 152.4(7)
O1C C1C C2C C3C 25.1(8)
C14C N1C C3C C11C 178.4(5)
C14C N1C C3C C4C -57.7(7)
C14C N1C C3C C2C 55.3(7)
C1C C2C C3C N1C -158.9(5)
C12C C2C C3C N1C 74.1(7)
C1C C2C C3C C11C 81.2(6)
C12C C2C C3C C11C -45.9(8)
C1C C2C C3C C4C -37.0(7)
C12C C2C C3C C4C -164.1(6)
C1C O1C C4C C5C -149.6(7)
C1C O1C C4C C3C -23.4(8)
N1C C3C C4C O1C 156.8(5)
C11C C3C C4C O1C -81.8(6)
C2C C3C C4C O1C 37.1(6)
N1C C3C C4C C5C -81.1(8)
C11C C3C C4C C5C 40.4(8)
C2C C3C C4C C5C 159.2(7)
O1C C4C C5C C10C 11.0(8)
C3C C4C C5C C10C -107.2(7)
O1C C4C C5C C6C -169.0(7)
C3C C4C C5C C6C 72.8(9)
C10C C5C C6C C7C 0.9(14)
C4C C5C C6C C7C -179.0(9)
C5C C6C C7C C8C -1.7(18)
C6C C7C C8C C9C 1.1(18)
C7C C8C C9C C10C 0.1(15)
C6C C5C C10C C9C 0.3(10)
C4C C5C C10C C9C -179.8(6)
C8C C9C C10C C5C -0.8(12)
C1C C2C C12C C13C 68.1(10)
C3C C2C C12C C13C -172.6(7)
C3C N1C C14C O2C 3.0(8)
C3C N1C C14C C15C -174.3(5)
O2C C14C C15C C16C -78.6(6)
N1C C14C C15C C16C 98.8(5)
O2C C14C C15C C20C 101.6(6)
N1C C14C C15C C20C -80.9(6)
C20C C15C C16C C17C -0.8(7)
C14C C15C C16C C17C 179.5(4)
C15C C16C C17C C18C -1.7(8)
C15C C16C C17C N2C 178.3(5)
O3C N2C C17C C18C 172.6(7)
O4C N2C C17C C18C -8.3(9)
O3C N2C C17C C16C -7.4(9)
O4C N2C C17C C16C 171.6(6)
C16C C17C C18C C19C 1.7(8)
N2C C17C C18C C19C -178.3(5)
C17C C18C C19C C20C 0.8(8)
C18C C19C C20C C15C -3.3(8)
C18C C19C C20C Cl1C 176.2(4)
C16C C15C C20C C19C 3.2(7)
C14C C15C C20C C19C -177.0(5)
C16C C15C C20C Cl1C -176.2(4)
C14C C15C C20C Cl1C 3.5(7)
